data_1521296
loop_
_publ_author_name
'Malecki, G.'
'Ratuszna, A.'

_publ_section_title
;
 Crystal structure of cyanometallates Me3 (Co (C N)6)2 and K Me (Fe (C
 N)6) with Me = Mn(2+), Ni(2+), Cu(2+)
;
_journal_name_full 'Powder Diffraction'
_journal_page_first 25
_journal_page_last 30
_journal_volume 14
_journal_year 1999
_chemical_formula_sum 'C6 H2 Fe K Mn N6 O'
_chemical_name_systematic 'K Mn (Fe (C N)6) (H2 O)'
_space_group_IT_number 14
_symmetry_space_group_name_Hall '-P 2ybc'
_symmetry_space_group_name_H-M 'P 1 21/c 1'
_cell_angle_alpha 90
_cell_angle_beta 92.93
_cell_angle_gamma 90
_cell_formula_units_Z 4
_cell_length_a 10.108
_cell_length_b 10.104
_cell_length_c 10.114
_cell_volume 1031.605
_citation_journal_id_ASTM PODIE2
_cod_data_source_file Malecki_PODIE2_1999_690.cif
_cod_data_source_block C6H2Fe1K1Mn1N6O1
_cod_original_formula_sum 'C6 H2 Fe1 K1 Mn1 N6 O1'
_cod_database_code 1521296

loop_
_symmetry_equiv_pos_as_xyz
x,y,z
-x,y+1/2,-z+1/2
-x,-y,-z
x,-y-1/2,z-1/2

loop_
_atom_site_label
_atom_site_type_symbol
_atom_site_fract_x
_atom_site_fract_y
_atom_site_fract_z
_atom_site_occupancy
_atom_site_U_iso_or_equiv
N4 N-3 0.504 0.502 0.282 1 0.0
O2 O-2 0.723 0.244 0.324 0.5 0.0
C1 C+2 0.183 0.014 0.018 1 0.0
Fe2 Fe+3 0.5 0 0.5 1 0.0
N2 N-3 0.028 0.286 0.061 1 0.0
Fe1 Fe+3 0 0 0 1 0.0
Mn1 Mn+2 0.5 0 0 1 0.0
C6 C+2 0.684 0.479 0.025 1 0.0
K1 K+1 0.25 0.25 0.25 1 0.0
N6 N-3 0.789 0.514 0.003 1 0.0
N1 N-3 0.289 0.058 0.028 1 0.0
C3 C+2 0.007 -0.008 0.187 1 0.0
C5 C+2 0.506 0.179 0.504 1 0.0
C2 C+2 0.031 0.18 0.015 1 0.0
N5 N-3 0.528 0.289 0.522 1 0.0
N3 N-3 -0.011 0.062 0.276 1 0.0
Mn2 Mn+2 0 0 0.5 1 0.0
C4 C+2 0.527 0.527 0.173 1 0.0
O1 O-2 0.287 0.781 0.22 0.5 0.0
